data_4515224
loop_
_publ_author_name
'Zulfiqar, Sonia'
'Mantione, Daniele'
'El Tall, Omar'
'Ruip\'erez, Fernando'
'Sarwar, Muhammad Ilyas'
'Rothenberger, Alexander'
'Mecerreyes, David'

_publ_section_title
;
 Pyridinium Containing Amide Based Polymeric Ionic Liquids for CO2/CH4
 Separation
;
_journal_issue 12
_journal_name_full 'ACS Sustainable Chemistry &amp; Engineering'
_journal_page_first 10241
_journal_paper_doi 10.1021/acssuschemeng.9b01903
_journal_volume 7
_journal_year 2019
_chemical_absolute_configuration ad
_chemical_compound_source 'synthesis as described'
_chemical_formula_moiety 'C6 H10 N3, C2 F6 N O4 S2'
_chemical_formula_sum 'C8 H10 F6 N4 O4 S2'
_chemical_formula_weight 404.32
_space_group_crystal_system orthorhombic
_space_group_IT_number 19
_space_group_name_Hall 'P 2ac 2ab'
_space_group_name_H-M_alt 'P 21 21 21'
_symmetry_space_group_name_Hall 'P 2ac 2ab'
_symmetry_space_group_name_H-M 'P 21 21 21'
_atom_sites_solution_hydrogens mixed
_atom_sites_solution_primary direct
_audit_creation_date 2015-04-21T15:03:37-00:00
_audit_creation_method 'WinGX routine CIF_UPDATE'
_cell_angle_alpha 90
_cell_angle_beta 90
_cell_angle_gamma 90
_cell_formula_units_Z 16
_cell_length_a 11.21892(11)
_cell_length_b 11.41336(11)
_cell_length_c 47.0823(4)
_cell_measurement_reflns_used 28294
_cell_measurement_temperature 100.01(10)
_cell_measurement_theta_max 76.3970
_cell_measurement_theta_min 3.7280
_cell_measurement_wavelength 1.54184
_cell_volume 6028.68(10)
_computing_cell_refinement 'CrysAlis Pro (Oxford Diffraction Ltd., 2011)'
_computing_data_collection 'CrysAlis Pro (Oxford Diffraction Ltd., 2011)'
_computing_data_reduction 'CrysAlis Pro (Oxford Diffraction Ltd., 2011)'
_computing_molecular_graphics 'Diamond v.3.2f (Crystal Impact GbR, 2008)'
_computing_publication_material 'WinGX publication routines (Farrugia, 1999)'
_computing_structure_refinement 'SHELXL-97 (Sheldrick, 2008)'
_computing_structure_solution 'OLEX2 (Dolomanov et al, 2009)'
_diffrn_ambient_temperature 100.00(10)
_diffrn_detector 'CCD plate'
_diffrn_detector_area_resol_mean 5.2012
_diffrn_detector_type Atlas
_diffrn_measured_fraction_theta_full 1
_diffrn_measured_fraction_theta_max 1
_diffrn_measurement_details
;
#__ type_ start__ end____ width___ exp.time_
  1 omega   30.00   56.00   1.0000    1.0000
omega____ theta____ kappa____ phi______ frames
    -       40.9506   37.0000 -180.0000 26

#__ type_ start__ end____ width___ exp.time_
  2 omega    4.00   93.00   1.0000    1.0000
omega____ theta____ kappa____ phi______ frames
    -       40.9506 -125.0000  -60.0000 89

#__ type_ start__ end____ width___ exp.time_
  3 omega  -63.00  -21.00   1.0000    4.0000
omega____ theta____ kappa____ phi______ frames
    -      -83.0000   30.0000   30.0000 42

#__ type_ start__ end____ width___ exp.time_
  4 omega   37.00   63.00   1.0000    4.0000
omega____ theta____ kappa____ phi______ frames
    -      113.0000  -30.0000   90.0000 26

#__ type_ start__ end____ width___ exp.time_
  5 omega   36.00   68.00   1.0000    4.0000
omega____ theta____ kappa____ phi______ frames
    -      113.0000  -30.0000   60.0000 32

#__ type_ start__ end____ width___ exp.time_
  6 omega   36.00   61.00   1.0000    4.0000
omega____ theta____ kappa____ phi______ frames
    -      113.0000  -30.0000  -90.0000 25

#__ type_ start__ end____ width___ exp.time_
  7 omega  125.00  158.00   1.0000    4.0000
omega____ theta____ kappa____ phi______ frames
    -      113.0000   45.0000 -150.0000 33

#__ type_ start__ end____ width___ exp.time_
  8 omega   37.00   95.00   1.0000    4.0000
omega____ theta____ kappa____ phi______ frames
    -      113.0000 -111.0000   90.0000 58

#__ type_ start__ end____ width___ exp.time_
  9 omega   79.00  157.00   1.0000    4.0000
omega____ theta____ kappa____ phi______ frames
    -      113.0000  111.0000  150.0000 78

#__ type_ start__ end____ width___ exp.time_
 10 omega   11.00  116.00   1.0000    1.0000
omega____ theta____ kappa____ phi______ frames
    -       40.9506   77.0000  150.0000 105

#__ type_ start__ end____ width___ exp.time_
 11 omega   11.00   53.00   1.0000    1.0000
omega____ theta____ kappa____ phi______ frames
    -       40.9506   57.0000  150.0000 42

#__ type_ start__ end____ width___ exp.time_
 12 omega    7.00  116.00   1.0000    1.0000
omega____ theta____ kappa____ phi______ frames
    -       40.9506   77.0000   30.0000 109

#__ type_ start__ end____ width___ exp.time_
 13 omega  -97.00  -62.00   1.0000    4.0000
omega____ theta____ kappa____ phi______ frames
    -      -83.0000  -61.0000  -90.0000 35

#__ type_ start__ end____ width___ exp.time_
 14 omega  -68.00  -22.00   1.0000    4.0000
omega____ theta____ kappa____ phi______ frames
    -      -83.0000   30.0000  -90.0000 46

#__ type_ start__ end____ width___ exp.time_
 15 omega -156.00 -130.00   1.0000    4.0000
omega____ theta____ kappa____ phi______ frames
    -      -83.0000  -61.0000  -90.0000 26

#__ type_ start__ end____ width___ exp.time_
 16 omega   36.00   66.00   1.0000    4.0000
omega____ theta____ kappa____ phi______ frames
    -      113.0000  -30.0000 -120.0000 30

#__ type_ start__ end____ width___ exp.time_
 17 omega   44.00   75.00   1.0000    4.0000
omega____ theta____ kappa____ phi______ frames
    -      113.0000  -45.0000  120.0000 31

#__ type_ start__ end____ width___ exp.time_
 18 omega   46.00   75.00   1.0000    4.0000
omega____ theta____ kappa____ phi______ frames
    -      113.0000  -45.0000 -180.0000 29

#__ type_ start__ end____ width___ exp.time_
 19 omega   44.00   86.00   1.0000    4.0000
omega____ theta____ kappa____ phi______ frames
    -      113.0000 -111.0000   60.0000 42

#__ type_ start__ end____ width___ exp.time_
 20 omega   88.00  116.00   1.0000    4.0000
omega____ theta____ kappa____ phi______ frames
    -      113.0000 -111.0000   60.0000 28

#__ type_ start__ end____ width___ exp.time_
 21 omega   54.00  111.00   1.0000    4.0000
omega____ theta____ kappa____ phi______ frames
    -      113.0000 -111.0000  -30.0000 57

#__ type_ start__ end____ width___ exp.time_
 22 omega   38.00   63.00   1.0000    4.0000
omega____ theta____ kappa____ phi______ frames
    -      113.0000  -45.0000 -150.0000 25

#__ type_ start__ end____ width___ exp.time_
 23 omega   54.00  109.00   1.0000    4.0000
omega____ theta____ kappa____ phi______ frames
    -      113.0000 -111.0000 -180.0000 55

#__ type_ start__ end____ width___ exp.time_
 24 omega   34.00  157.00   1.0000    4.0000
omega____ theta____ kappa____ phi______ frames
    -      113.0000    0.0000 -180.0000 123

#__ type_ start__ end____ width___ exp.time_
 25 omega   39.00   65.00   1.0000    4.0000
omega____ theta____ kappa____ phi______ frames
    -      113.0000  -30.0000   30.0000 26

#__ type_ start__ end____ width___ exp.time_
 26 omega   58.00   86.00   1.0000    4.0000
omega____ theta____ kappa____ phi______ frames
    -      113.0000  -77.0000 -120.0000 28

#__ type_ start__ end____ width___ exp.time_
 27 omega   48.00  109.00   1.0000    4.0000
omega____ theta____ kappa____ phi______ frames
    -      113.0000  -94.0000 -150.0000 61

#__ type_ start__ end____ width___ exp.time_
 28 omega   44.00   69.00   1.0000    4.0000
omega____ theta____ kappa____ phi______ frames
    -      113.0000  -30.0000 -150.0000 25

#__ type_ start__ end____ width___ exp.time_
 29 omega   38.00   65.00   1.0000    4.0000
omega____ theta____ kappa____ phi______ frames
    -      113.0000  -30.0000  -60.0000 27

#__ type_ start__ end____ width___ exp.time_
 30 omega   39.00   65.00   1.0000    4.0000
omega____ theta____ kappa____ phi______ frames
    -      113.0000  -30.0000  150.0000 26

#__ type_ start__ end____ width___ exp.time_
 31 omega   39.00   86.00   1.0000    4.0000
omega____ theta____ kappa____ phi______ frames
    -      113.0000  -77.0000  -30.0000 47

#__ type_ start__ end____ width___ exp.time_
 32 omega  113.00  139.00   1.0000    4.0000
omega____ theta____ kappa____ phi______ frames
    -      113.0000  -77.0000  -30.0000 26

#__ type_ start__ end____ width___ exp.time_
 33 omega   45.00   88.00   1.0000    4.0000
omega____ theta____ kappa____ phi______ frames
    -      113.0000  -94.0000  120.0000 43

;
_diffrn_measurement_device '\k-geometry diffractometer'
_diffrn_measurement_device_type 'Agilent SuperNova'
_diffrn_measurement_method '\w scans'
_diffrn_orient_matrix_UB_11 0.0879905
_diffrn_orient_matrix_UB_12 0.0017586
_diffrn_orient_matrix_UB_13 0.0251158
_diffrn_orient_matrix_UB_21 0.1044311
_diffrn_orient_matrix_UB_22 0.0170085
_diffrn_orient_matrix_UB_23 -0.0208539
_diffrn_orient_matrix_UB_31 -0.0143857
_diffrn_orient_matrix_UB_32 0.1338748
_diffrn_orient_matrix_UB_33 0.0023054
_diffrn_radiation_monochromator 'Multilayer optics'
_diffrn_radiation_probe x-ray
_diffrn_radiation_source 'Nova (Cu) X-ray micro-source'
_diffrn_radiation_wavelength 1.54184
_diffrn_reflns_av_R_equivalents 0.0759
_diffrn_reflns_av_unetI/netI 0.0746
_diffrn_reflns_Laue_measured_fraction_full 1
_diffrn_reflns_Laue_measured_fraction_max 1
_diffrn_reflns_limit_h_max 14
_diffrn_reflns_limit_h_min -13
_diffrn_reflns_limit_k_max 14
_diffrn_reflns_limit_k_min -10
_diffrn_reflns_limit_l_max 59
_diffrn_reflns_limit_l_min -59
_diffrn_reflns_number 53818
_diffrn_reflns_point_group_measured_fraction_max 1
_diffrn_reflns_theta_full 67.684
_diffrn_reflns_theta_max 69.999
_diffrn_reflns_theta_min 3.755
_diffrn_source 'SuperNova (Cu) X-ray Source'
_diffrn_source_current 0.8
_diffrn_source_power 0.04
_diffrn_source_voltage 50
_exptl_absorpt_coefficient_mu 4.135
_exptl_absorpt_correction_T_max 0.748
_exptl_absorpt_correction_T_min 0.475
_exptl_absorpt_correction_type analytical
_exptl_absorpt_process_details
;
        CrysAlisPro, Agilent Technologies,
        Version 1.171.36.24 (release 03-12-2012 CrysAlis171 .NET)
        (compiled Dec  3 2012,18:21:49)
Analytical numeric absorption correction using a multifaceted crystal
                        model based on expressions derived by R.C. Clark & J.S.
        (Clark, R. C. & Reid, J. S. (1995). Acta Cryst. A51, 887-897)
;
_exptl_crystal_colour colourless
_exptl_crystal_density_diffrn 1.782
_exptl_crystal_density_method 'not measured'
_exptl_crystal_description prism
_exptl_crystal_F_000 3264
_exptl_crystal_size_max 0.315
_exptl_crystal_size_mid 0.198
_exptl_crystal_size_min 0.086
_refine_diff_density_max 0.366
_refine_diff_density_min -0.248
_refine_diff_density_rms 0.055
_refine_ls_abs_structure_details
;
 Flack x determined using 4669 quotients [(I+)-(I-)]/[(I+)+(I-)]
 (Parsons, Flack and Wagner, Acta Cryst. B69 (2013) 249-259).
;
_refine_ls_abs_structure_Flack 0.004(7)
_refine_ls_extinction_method none
_refine_ls_goodness_of_fit_ref 1.05
_refine_ls_hydrogen_treatment mixed
_refine_ls_matrix_type full
_refine_ls_number_parameters 933
_refine_ls_number_reflns 11426
_refine_ls_number_restraints 0
_refine_ls_restrained_S_all 1.05
_refine_ls_R_factor_all 0.0354
_refine_ls_R_factor_gt 0.0334
_refine_ls_shift/su_max 0.003
_refine_ls_shift/su_mean 0
_refine_ls_structure_factor_coef Fsqd
_refine_ls_weighting_details 'w=1/[\s^2^(Fo^2^)+(0.0420P)^2^+1.0457P] where P=(Fo^2^+2Fc^2^)/3'
_refine_ls_weighting_scheme calc
_refine_ls_wR_factor_gt 0.0783
_refine_ls_wR_factor_ref 0.0791
_reflns_number_gt 11158
_reflns_number_total 11426
_reflns_threshold_expression 'I > 2\s(I)'
_cod_data_source_file sc9b01903_si_002.cif
_cod_data_source_block a20150172_138xx_tfs1
_cod_database_code 4515224

loop_
_space_group_symop_operation_xyz
'x, y, z'
'-x+1/2, -y, z+1/2'
'x+1/2, -y+1/2, -z'
'-x, y+1/2, -z+1/2'

loop_
_atom_site_label
_atom_site_type_symbol
_atom_site_fract_x
_atom_site_fract_y
_atom_site_fract_z
_atom_site_U_iso_or_equiv
_atom_site_adp_type
_atom_site_occupancy
_atom_site_calc_flag
C2B C 0.0186(3) 0.8820(3) 0.11091(6) 0.0158(6) Uani 1 d
C3B C 0.0916(3) 0.7871(3) 0.11679(7) 0.0200(6) Uani 1 d
H3B H 0.0598 0.7192 0.1256 0.024 Uiso 1 calc
C4B C 0.2109(3) 0.7920(3) 0.10968(7) 0.0206(6) Uani 1 d
H4B H 0.2606 0.7264 0.1134 0.025 Uiso 1 calc
C5B C 0.2593(3) 0.8908(3) 0.09717(6) 0.0192(6) Uani 1 d
H5B H 0.341 0.8926 0.0919 0.023 Uiso 1 calc
C6B C 0.1869(3) 0.9870(3) 0.09244(6) 0.0159(6) Uani 1 d
C7B C -0.0060(3) 1.0885(3) 0.09588(7) 0.0216(6) Uani 1 d
H7BA H 0.0403 1.1575 0.1015 0.032 Uiso 1 calc
H7BB H -0.0774 1.0826 0.1078 0.032 Uiso 1 calc
H7BC H -0.0297 1.0961 0.0759 0.032 Uiso 1 calc
N1B N 0.0673(2) 0.9823(2) 0.09947(5) 0.0151(5) Uani 1 d
N8B N -0.0989(3) 0.8794(3) 0.11616(6) 0.0203(6) Uani 1 d
H8BA H -0.123(4) 0.820(4) 0.1233(9) 0.027(11) Uiso 1 d
H8BB H -0.143(5) 0.922(5) 0.1099(10) 0.033(13) Uiso 1 d
N9B N 0.2304(3) 1.0874(3) 0.08136(6) 0.0206(6) Uani 1 d
H9BA H 0.313(4) 1.091(4) 0.0780(9) 0.028(11) Uiso 1 d
H9BB H 0.194(4) 1.145(4) 0.0775(8) 0.010(9) Uiso 1 d
C2C C -0.4921(3) 1.1239(3) 0.14434(6) 0.0154(6) Uani 1 d
C3C C -0.4773(3) 1.0082(3) 0.15284(6) 0.0186(6) Uani 1 d
H3C H -0.5432 0.956 0.1527 0.022 Uiso 1 calc
C4C C -0.3668(3) 0.9695(3) 0.16152(6) 0.0192(6) Uani 1 d
H4C H -0.3566 0.8899 0.1669 0.023 Uiso 1 calc
C5C C -0.2706(3) 1.0450(3) 0.16247(6) 0.0183(6) Uani 1 d
H5C H -0.1955 1.0187 0.1692 0.022 Uiso 1 calc
C6C C -0.2853(3) 1.1601(3) 0.15341(6) 0.0153(6) Uani 1 d
C7C C -0.4085(3) 1.3147(3) 0.13126(7) 0.0218(7) Uani 1 d
H7CA H -0.4407 1.3676 0.1458 0.033 Uiso 1 calc
H7CB H -0.4635 1.3113 0.1151 0.033 Uiso 1 calc
H7CC H -0.3309 1.3439 0.1248 0.033 Uiso 1 calc
N1C N -0.3942(2) 1.1968(2) 0.14338(5) 0.0139(5) Uani 1 d
N8C N -0.5996(3) 1.1673(3) 0.13781(6) 0.0185(5) Uani 1 d
H8CA H -0.656(4) 1.123(4) 0.1380(9) 0.021(10) Uiso 1 d
H8CB H -0.612(4) 1.230(4) 0.1296(8) 0.019(10) Uiso 1 d
N9C N -0.1942(3) 1.2375(3) 0.15320(6) 0.0182(5) Uani 1 d
H9CA H -0.128(4) 1.211(4) 0.1614(8) 0.015(9) Uiso 1 d
H9CB H -0.207(4) 1.305(4) 0.1566(8) 0.018(10) Uiso 1 d
C2D C -0.3584(3) 1.0208(3) 0.23599(6) 0.0175(6) Uani 1 d
C3D C -0.2539(3) 1.0839(3) 0.24135(7) 0.0208(6) Uani 1 d
H3D H -0.1871 1.0464 0.2498 0.025 Uiso 1 calc
C4D C -0.2487(3) 1.2008(3) 0.23434(7) 0.0210(6) Uani 1 d
H4D H -0.178 1.244 0.2381 0.025 Uiso 1 calc
C5D C -0.3453(3) 1.2561(3) 0.22192(6) 0.0203(6) Uani 1 d
H5D H -0.3396 1.3358 0.2163 0.024 Uiso 1 calc
C6D C -0.4501(3) 1.1948(3) 0.21771(6) 0.0174(6) Uani 1 d
C7D C -0.5703(3) 1.0170(3) 0.22453(7) 0.0200(6) Uani 1 d
H7DA H -0.5806 0.9813 0.2057 0.03 Uiso 1 calc
H7DB H -0.6354 1.0725 0.228 0.03 Uiso 1 calc
H7DC H -0.5715 0.9557 0.2391 0.03 Uiso 1 calc
N1D N -0.4566(2) 1.0788(2) 0.22557(5) 0.0160(5) Uani 1 d
N8D N -0.3670(3) 0.9057(3) 0.24114(6) 0.0213(6) Uani 1 d
H8DA H -0.414(4) 0.863(4) 0.2338(8) 0.015(9) Uiso 1 d
H8DB H -0.308(5) 0.872(4) 0.2470(9) 0.030(12) Uiso 1 d
N9D N -0.5471(3) 1.2452(3) 0.20626(6) 0.0209(6) Uani 1 d
H9DA H -0.608(5) 1.204(5) 0.2016(10) 0.040(14) Uiso 1 d
H9DB H -0.543(4) 1.322(4) 0.2030(9) 0.023(10) Uiso 1 d
C2A C 0.2669(3) 0.9267(3) 0.00993(6) 0.0189(6) Uani 1 d
C3A C 0.2103(4) 1.0318(3) 0.00362(7) 0.0257(7) Uani 1 d
H3A H 0.2526 1.0927 -0.0057 0.031 Uiso 1 calc
C4A C 0.0929(4) 1.0473(3) 0.01097(7) 0.0288(8) Uani 1 d
H4A H 0.0544 1.1193 0.0066 0.035 Uiso 1 calc
C5A C 0.0300(3) 0.9596(3) 0.02457(7) 0.0237(7) Uani 1 d
H5A H -0.0511 0.9711 0.0296 0.028 Uiso 1 calc
C6A C 0.0866(3) 0.8545(3) 0.03073(6) 0.0177(6) Uani 1 d
C7A C 0.2616(3) 0.7249(3) 0.02777(8) 0.0276(7) Uani 1 d
H7AA H 0.3052 0.7261 0.0458 0.041 Uiso 1 calc
H7AB H 0.3173 0.7095 0.0122 0.041 Uiso 1 calc
H7AC H 0.201 0.6632 0.0283 0.041 Uiso 1 calc
N1A N 0.2036(2) 0.8393(2) 0.02326(5) 0.0165(5) Uani 1 d
N8A N 0.3805(3) 0.9039(3) 0.00262(6) 0.0277(6) Uani 1 d
H8AA H 0.412(6) 0.967(6) -0.0047(12) 0.056(17) Uiso 1 d
H8AB H 0.419(5) 0.851(5) 0.0117(11) 0.046(15) Uiso 1 d
N9A N 0.0294(3) 0.7668(3) 0.04396(7) 0.0257(6) Uani 1 d
H9AA H -0.039(5) 0.779(4) 0.0484(10) 0.030(12) Uiso 1 d
H9AB H 0.050(5) 0.705(5) 0.0449(10) 0.035(14) Uiso 1 d
C1E C -0.5879(4) 0.6480(3) 0.16741(9) 0.0377(10) Uani 1 d
C5E C -0.1615(4) 0.6318(5) 0.20697(9) 0.0430(11) Uani 1 d
F6E F -0.5870(3) 0.7579(2) 0.15826(8) 0.0633(10) Uani 1 d
F7E F -0.6932(2) 0.6240(2) 0.17851(8) 0.0561(8) Uani 1 d
F8E F -0.5701(4) 0.5785(2) 0.14550(5) 0.0598(9) Uani 1 d
F13E F -0.1558(3) 0.7451(3) 0.21293(8) 0.0792(13) Uani 1 d
F14E F -0.0519(2) 0.5909(4) 0.20576(6) 0.0621(9) Uani 1 d
F15E F -0.2208(3) 0.5796(4) 0.22766(5) 0.0719(12) Uani 1 d
N3E N -0.3607(3) 0.6742(3) 0.17829(7) 0.0316(7) Uani 1 d
O9E O -0.5057(3) 0.7057(3) 0.21642(6) 0.0359(7) Uani 1 d
O10E O -0.4754(2) 0.5042(2) 0.20057(6) 0.0293(6) Uani 1 d
O11E O -0.1710(3) 0.6733(3) 0.15292(6) 0.0404(7) Uani 1 d
O12E O -0.2464(3) 0.4857(2) 0.17060(6) 0.0355(6) Uani 1 d
S2E S -0.47264(7) 0.62656(7) 0.19440(2) 0.01915(16) Uani 1 d
S4E S -0.23896(8) 0.60935(7) 0.17325(2) 0.02104(17) Uani 1 d
C1F C -0.0679(3) 1.4392(3) 0.08033(8) 0.0272(7) Uani 1 d
C5F C 0.3635(3) 1.4023(3) 0.04945(7) 0.0240(7) Uani 1 d
F6F F -0.1672(2) 1.4734(3) 0.06742(6) 0.0490(7) Uani 1 d
F7F F -0.0952(2) 1.3527(2) 0.09766(5) 0.0410(6) Uani 1 d
F8F F -0.0246(3) 1.5270(3) 0.09506(6) 0.0535(8) Uani 1 d
F13F F 0.3780(2) 1.2909(2) 0.04327(6) 0.0422(6) Uani 1 d
F14F F 0.4683(2) 1.4476(3) 0.05642(5) 0.0486(7) Uani 1 d
F15F F 0.3247(2) 1.4568(2) 0.02645(4) 0.0346(5) Uani 1 d
N3F N 0.1483(3) 1.3433(2) 0.07032(6) 0.0188(5) Uani 1 d
O9F O 0.0604(2) 1.4950(2) 0.03654(5) 0.0285(6) Uani 1 d
O10F O -0.0204(2) 1.2946(2) 0.03961(5) 0.0303(6) Uani 1 d
O11F O 0.2381(2) 1.5439(2) 0.08097(5) 0.0272(5) Uani 1 d
O12F O 0.3184(2) 1.3632(3) 0.10214(5) 0.0326(6) Uani 1 d
S2F S 0.03844(7) 1.39124(7) 0.05299(2) 0.01853(16) Uani 1 d
S4F S 0.25956(7) 1.42119(7) 0.07924(2) 0.01875(16) Uani 1 d
C1G C 0.0916(3) 0.9433(3) 0.20444(8) 0.0270(7) Uani 1 d
C5G C 0.1507(3) 1.3636(3) 0.16916(8) 0.0252(7) Uani 1 d
F6G F 0.0064(3) 0.9841(3) 0.22087(6) 0.0498(7) Uani 1 d
F7G F 0.0544(3) 0.8466(2) 0.19150(6) 0.0476(7) Uani 1 d
F8G F 0.1842(2) 0.9163(2) 0.22047(5) 0.0412(6) Uani 1 d
F13G F 0.1164(2) 1.3097(2) 0.14556(5) 0.0394(6) Uani 1 d
F14G F 0.2679(2) 1.37895(19) 0.16826(5) 0.0300(5) Uani 1 d
F15G F 0.0988(2) 1.4676(2) 0.17031(6) 0.0429(6) Uani 1 d
N3G N 0.1823(3) 1.1580(2) 0.19518(6) 0.0200(6) Uani 1 d
O9G O 0.0242(2) 1.0722(2) 0.16195(5) 0.0249(5) Uani 1 d
O10G O 0.2292(2) 0.9971(2) 0.16255(5) 0.0251(5) Uani 1 d
O11G O -0.0166(2) 1.2666(2) 0.19942(5) 0.0249(5) Uani 1 d
O12G O 0.1639(2) 1.3352(2) 0.22376(5) 0.0305(6) Uani 1 d
S2G S 0.13197(7) 1.05116(7) 0.17724(2) 0.01702(15) Uani 1 d
S4G S 0.11015(7) 1.27536(7) 0.20046(2) 0.01909(16) Uani 1 d
C1H C -0.3975(3) 0.7290(3) 0.08390(7) 0.0232(7) Uani 1 d
C5H C -0.3376(3) 1.1361(3) 0.04153(7) 0.0263(7) Uani 1 d
F6H F -0.51372(19) 0.70722(19) 0.08496(5) 0.0298(5) Uani 1 d
F7H F -0.3398(2) 0.6283(2) 0.08317(5) 0.0394(6) Uani 1 d
F8H F -0.3671(2) 0.7859(2) 0.10737(4) 0.0319(5) Uani 1 d
F13H F -0.4192(2) 1.1485(2) 0.02154(4) 0.0359(5) Uani 1 d
F14H F -0.2412(2) 1.0879(2) 0.03026(5) 0.0440(6) Uani 1 d
F15H F -0.3087(2) 1.2415(2) 0.05109(5) 0.0385(5) Uani 1 d
N3H N -0.4384(3) 0.9309(3) 0.05657(6) 0.0205(6) Uani 1 d
O9H O -0.4135(2) 0.7515(2) 0.02927(5) 0.0286(6) Uani 1 d
O10H O -0.2346(2) 0.8311(2) 0.05295(5) 0.0289(5) Uani 1 d
O11H O -0.4971(2) 1.1107(2) 0.08050(5) 0.0213(5) Uani 1 d
O12H O -0.2949(2) 1.0375(2) 0.08998(5) 0.0213(5) Uani 1 d
S2H S -0.36158(7) 0.81640(7) 0.05221(2) 0.02019(16) Uani 1 d
S4H S -0.39426(7) 1.04736(7) 0.07112(2) 0.01561(15) Uani 1 d

loop_
_atom_site_aniso_label
_atom_site_aniso_U_11
_atom_site_aniso_U_22
_atom_site_aniso_U_33
_atom_site_aniso_U_23
_atom_site_aniso_U_13
_atom_site_aniso_U_12
C2B 0.0174(15) 0.0139(15) 0.0161(13) -0.0024(11) -0.0025(11) -0.0010(12)
C3B 0.0272(18) 0.0091(14) 0.0237(15) -0.0008(11) -0.0052(12) 0.0015(13)
C4B 0.0254(17) 0.0114(15) 0.0250(14) -0.0038(12) -0.0072(13) 0.0061(13)
C5B 0.0162(15) 0.0190(15) 0.0223(14) -0.0059(12) -0.0035(12) 0.0046(13)
C6B 0.0160(15) 0.0159(15) 0.0159(13) -0.0031(11) -0.0021(11) 0.0003(12)
C7B 0.0176(16) 0.0129(15) 0.0342(17) 0.0039(13) 0.0007(13) 0.0032(12)
N1B 0.0145(13) 0.0110(12) 0.0198(11) -0.0002(9) -0.0011(9) 0.0019(10)
N8B 0.0175(14) 0.0147(14) 0.0289(14) 0.0048(11) -0.0002(11) -0.0023(12)
N9B 0.0151(14) 0.0138(14) 0.0330(14) 0.0051(11) -0.0004(11) 0.0010(12)
C2C 0.0180(15) 0.0147(15) 0.0135(12) -0.0031(11) 0.0025(10) -0.0047(12)
C3C 0.0214(17) 0.0125(14) 0.0218(14) -0.0011(11) 0.0033(12) -0.0057(13)
C4C 0.0241(17) 0.0117(14) 0.0216(14) 0.0009(11) 0.0038(12) 0.0017(13)
C5C 0.0200(16) 0.0149(15) 0.0202(13) 0.0008(11) 0.0000(11) 0.0035(13)
C6C 0.0154(15) 0.0154(15) 0.0150(12) -0.0020(11) 0.0014(11) 0.0015(12)
C7C 0.0161(16) 0.0139(15) 0.0354(17) 0.0048(13) -0.0054(13) -0.0007(13)
N1C 0.0132(13) 0.0106(12) 0.0180(11) -0.0018(9) -0.0010(9) -0.0005(10)
N8C 0.0141(14) 0.0171(14) 0.0241(13) 0.0019(11) -0.0003(10) -0.0014(12)
N9C 0.0142(14) 0.0119(14) 0.0286(13) -0.0009(11) -0.0033(11) -0.0002(11)
C2D 0.0207(16) 0.0173(15) 0.0146(12) 0.0007(11) 0.0018(11) 0.0051(13)
C3D 0.0162(16) 0.0233(16) 0.0230(14) 0.0005(12) -0.0006(12) 0.0041(13)
C4D 0.0160(15) 0.0238(17) 0.0233(14) -0.0044(12) 0.0035(12) -0.0038(13)
C5D 0.0219(17) 0.0181(15) 0.0210(14) -0.0011(12) 0.0039(12) -0.0008(13)
C6D 0.0220(16) 0.0151(15) 0.0151(13) -0.0015(11) 0.0029(11) 0.0015(12)
C7D 0.0206(17) 0.0169(15) 0.0225(14) 0.0016(12) 0.0003(12) -0.0020(13)
N1D 0.0159(13) 0.0143(13) 0.0177(11) -0.0005(9) 0.0010(9) 0.0012(11)
N8D 0.0192(15) 0.0146(13) 0.0299(14) 0.0024(11) -0.0069(12) 0.0030(13)
N9D 0.0217(15) 0.0140(14) 0.0270(13) -0.0013(11) -0.0042(11) 0.0036(12)
C2A 0.0203(16) 0.0199(16) 0.0165(13) 0.0033(11) -0.0011(11) -0.0058(13)
C3A 0.034(2) 0.0154(16) 0.0274(16) 0.0039(13) -0.0016(14) -0.0042(15)
C4A 0.042(2) 0.0169(15) 0.0280(16) -0.0023(13) -0.0058(15) 0.0061(15)
C5A 0.0196(16) 0.0240(17) 0.0274(15) -0.0085(13) -0.0025(13) 0.0068(14)
C6A 0.0163(15) 0.0209(16) 0.0161(13) -0.0036(11) -0.0004(11) 0.0002(13)
C7A 0.0198(17) 0.0237(17) 0.0393(18) 0.0123(15) 0.0039(14) 0.0061(14)
N1A 0.0182(13) 0.0150(13) 0.0162(11) 0.0021(9) -0.0011(10) -0.0001(11)
N8A 0.0193(15) 0.0346(17) 0.0292(15) 0.0099(13) 0.0024(12) -0.0038(14)
N9A 0.0211(17) 0.0251(17) 0.0308(15) -0.0027(12) 0.0077(12) -0.0050(14)
C1E 0.048(3) 0.0156(17) 0.049(2) 0.0070(16) -0.0239(19) -0.0081(17)
C5E 0.025(2) 0.067(3) 0.037(2) -0.017(2) 0.0079(16) -0.013(2)
F6E 0.069(2) 0.0198(12) 0.101(2) 0.0280(14) -0.0558(18) -0.0154(13)
F7E 0.0281(14) 0.0303(14) 0.110(2) 0.0047(15) -0.0241(15) -0.0075(11)
F8E 0.104(3) 0.0377(14) 0.0381(13) -0.0008(11) -0.0275(15) -0.0183(16)
F13E 0.0461(18) 0.090(3) 0.101(2) -0.076(2) 0.0294(17) -0.0356(18)
F14E 0.0243(13) 0.114(3) 0.0484(14) -0.0057(17) -0.0046(11) -0.0004(16)
F15E 0.0384(16) 0.150(4) 0.0270(11) 0.0114(16) -0.0011(10) -0.028(2)
N3E 0.0304(18) 0.0151(14) 0.0494(18) 0.0152(13) 0.0133(14) 0.0052(13)
O9E 0.0406(17) 0.0335(15) 0.0334(13) -0.0106(11) 0.0088(12) -0.0126(13)
O10E 0.0269(14) 0.0196(12) 0.0413(14) 0.0141(10) -0.0014(11) -0.0054(10)
O11E 0.0387(17) 0.0387(17) 0.0439(15) 0.0167(13) 0.0166(13) 0.0033(14)
O12E 0.0359(16) 0.0182(13) 0.0524(16) -0.0099(11) 0.0042(12) 0.0000(11)
S2E 0.0211(4) 0.0130(3) 0.0234(3) 0.0039(3) -0.0016(3) -0.0029(3)
S4E 0.0246(4) 0.0134(4) 0.0251(4) 0.0007(3) 0.0040(3) -0.0009(3)
C1F 0.0216(17) 0.0222(17) 0.0380(18) -0.0006(15) 0.0048(14) 0.0050(14)
C5F 0.0211(17) 0.0225(16) 0.0284(16) 0.0052(13) 0.0017(13) 0.0026(14)
F6F 0.0281(13) 0.0537(17) 0.0653(16) 0.0091(14) 0.0081(11) 0.0231(12)
F7F 0.0377(14) 0.0394(13) 0.0460(13) 0.0128(11) 0.0200(11) 0.0066(11)
F8F 0.0496(17) 0.0424(15) 0.0685(17) -0.0326(13) 0.0248(14) -0.0073(13)
F13F 0.0420(15) 0.0256(11) 0.0591(15) 0.0022(10) 0.0176(11) 0.0152(11)
F14F 0.0241(12) 0.0751(19) 0.0465(13) -0.0010(13) 0.0035(10) -0.0157(13)
F15F 0.0364(13) 0.0414(13) 0.0260(9) 0.0101(10) 0.0074(9) 0.0128(11)
N3F 0.0174(13) 0.0121(12) 0.0270(13) 0.0039(10) -0.0013(11) 0.0013(10)
O9F 0.0226(13) 0.0287(13) 0.0342(13) 0.0150(11) -0.0024(10) 0.0069(10)
O10F 0.0228(13) 0.0334(14) 0.0348(12) -0.0072(11) -0.0018(10) -0.0012(11)
O11F 0.0324(14) 0.0177(12) 0.0315(12) -0.0037(10) 0.0028(10) -0.0027(11)
O12F 0.0265(14) 0.0427(16) 0.0285(12) 0.0149(12) -0.0075(10) -0.0034(12)
S2F 0.0161(4) 0.0171(4) 0.0224(3) 0.0029(3) -0.0009(3) 0.0039(3)
S4F 0.0190(4) 0.0164(4) 0.0209(3) 0.0038(3) -0.0017(3) -0.0008(3)
C1G 0.0247(18) 0.0217(17) 0.0347(17) 0.0073(14) 0.0021(14) -0.0073(14)
C5G 0.0206(17) 0.0163(16) 0.0387(18) 0.0012(14) -0.0015(14) 0.0020(13)
F6G 0.0397(15) 0.0589(17) 0.0506(14) 0.0128(13) 0.0250(12) -0.0010(13)
F7G 0.0562(18) 0.0273(12) 0.0595(15) 0.0039(11) -0.0001(13) -0.0241(12)
F8G 0.0398(14) 0.0326(12) 0.0511(13) 0.0220(11) -0.0108(11) -0.0069(11)
F13G 0.0498(15) 0.0403(13) 0.0283(10) 0.0073(9) -0.0065(10) -0.0152(12)
F14G 0.0208(11) 0.0196(10) 0.0496(12) 0.0015(9) 0.0036(9) -0.0025(8)
F15G 0.0339(13) 0.0218(11) 0.0729(17) 0.0108(11) 0.0021(12) 0.0079(10)
N3G 0.0171(14) 0.0182(14) 0.0246(13) -0.0012(11) -0.0048(10) -0.0010(11)
O9G 0.0203(12) 0.0249(13) 0.0295(11) -0.0067(10) -0.0076(9) -0.0002(10)
O10G 0.0197(13) 0.0212(12) 0.0344(12) -0.0064(10) 0.0069(10) -0.0046(10)
O11G 0.0163(12) 0.0275(13) 0.0309(12) -0.0068(10) 0.0004(9) 0.0000(10)
O12G 0.0279(14) 0.0302(14) 0.0335(13) -0.0136(11) -0.0086(10) 0.0004(11)
S2G 0.0146(4) 0.0142(3) 0.0223(3) -0.0007(3) -0.0007(3) -0.0031(3)
S4G 0.0158(4) 0.0182(4) 0.0233(3) -0.0046(3) -0.0032(3) -0.0005(3)
C1H 0.0208(17) 0.0183(16) 0.0304(16) -0.0020(13) 0.0015(13) 0.0058(14)
C5H 0.0230(18) 0.0282(18) 0.0278(16) 0.0049(14) 0.0059(13) 0.0045(15)
F6H 0.0206(10) 0.0274(11) 0.0413(11) 0.0022(9) 0.0050(8) -0.0027(9)
F7H 0.0375(14) 0.0256(11) 0.0550(14) 0.0029(10) 0.0073(11) 0.0169(10)
F8H 0.0376(13) 0.0341(12) 0.0240(9) -0.0005(8) -0.0039(8) -0.0033(10)
F13H 0.0443(14) 0.0396(13) 0.0238(10) 0.0087(9) -0.0027(9) 0.0101(11)
F14H 0.0387(14) 0.0455(14) 0.0479(13) 0.0169(11) 0.0270(11) 0.0151(12)
F15H 0.0405(14) 0.0261(12) 0.0487(13) 0.0065(10) 0.0067(11) -0.0097(10)
N3H 0.0167(13) 0.0205(14) 0.0244(12) -0.0037(11) -0.0025(10) -0.0003(11)
O9H 0.0314(14) 0.0294(13) 0.0249(11) -0.0115(10) 0.0015(10) 0.0000(11)
O10H 0.0188(13) 0.0297(13) 0.0381(13) -0.0048(11) 0.0079(10) 0.0028(11)
O11H 0.0161(11) 0.0241(12) 0.0237(10) -0.0033(9) 0.0023(8) 0.0042(9)
O12H 0.0161(11) 0.0224(12) 0.0254(11) -0.0012(9) -0.0052(9) 0.0003(10)
S2H 0.0168(4) 0.0215(4) 0.0223(3) -0.0057(3) 0.0021(3) 0.0013(3)
S4H 0.0124(3) 0.0173(3) 0.0171(3) -0.0005(3) -0.0001(2) 0.0011(3)

loop_
_atom_type_symbol
_atom_type_number_in_cell
C 128
H 160
F 96
N 64
O 64
S 32

loop_
_exptl_crystal_face_index_h
_exptl_crystal_face_index_k
_exptl_crystal_face_index_l
_exptl_crystal_face_perp_dist
-4 6 4 0.1218
-7 0 5 0.0777
1 -7 -2 0.1382
6 -5 -4 0.1531
7 3 -3 0.0674
-1 0 -30 0.018
1 0 30 0.0543

loop_
_geom_angle_atom_site_label_1
_geom_angle_atom_site_label_2
_geom_angle_atom_site_label_3
_geom_angle
N1B C2B C3B 119.6(3)
N8B C2B C3B 121.8(3)
N8B C2B N1B 118.6(3)
C4B C3B C2B 119.5(3)
C3B C4B C5B 121.1(3)
C4B C5B C6B 119.0(3)
C5B C6B N1B 120.0(3)
N9B C6B C5B 121.6(3)
N9B C6B N1B 118.4(3)
C2B N1B C6B 120.6(3)
C2B N1B C7B 120.5(3)
C6B N1B C7B 118.8(3)
N1C C2C C3C 119.2(3)
N8C C2C C3C 121.6(3)
N8C C2C N1C 119.1(3)
C4C C3C C2C 119.8(3)
C3C C4C C5C 120.8(3)
C4C C5C C6C 119.1(3)
N1C C6C C5C 119.9(3)
N9C C6C C5C 122.0(3)
N9C C6C N1C 118.1(3)
C2C N1C C7C 118.6(3)
C6C N1C C2C 120.9(3)
C6C N1C C7C 120.6(3)
N1D C2D C3D 119.2(3)
N8D C2D C3D 122.2(3)
N8D C2D N1D 118.5(3)
C4D C3D C2D 119.5(3)
C3D C4D C5D 120.7(3)
C6D C5D C4D 119.8(3)
N1D C6D C5D 119.5(3)
N9D C6D C5D 122.0(3)
N9D C6D N1D 118.4(3)
C2D N1D C6D 121.1(3)
C2D N1D C7D 118.7(3)
C6D N1D C7D 120.1(3)
N1A C2A C3A 119.2(3)
N8A C2A C3A 123.0(3)
N8A C2A N1A 117.7(3)
C4A C3A C2A 119.7(3)
C3A C4A C5A 120.8(3)
C4A C5A C6A 119.3(3)
N1A C6A C5A 119.6(3)
N9A C6A C5A 121.6(3)
N9A C6A N1A 118.8(3)
C2A N1A C7A 118.6(3)
C6A N1A C2A 121.3(3)
C6A N1A C7A 119.9(3)
F6E C1E S2E 110.3(3)
F7E C1E F6E 109.4(4)
F7E C1E S2E 109.2(3)
F8E C1E F6E 108.3(4)
F8E C1E F7E 108.7(4)
F8E C1E S2E 110.9(3)
F13E C5E S4E 110.1(4)
F14E C5E F13E 108.1(4)
F14E C5E F15E 110.0(5)
F14E C5E S4E 110.9(3)
F15E C5E F13E 108.0(4)
F15E C5E S4E 109.7(3)
S2E N3E S4E 127.37(19)
N3E S2E C1E 100.6(2)
O9E S2E C1E 103.7(2)
O9E S2E N3E 109.94(18)
O9E S2E O10E 117.84(18)
O10E S2E C1E 104.93(17)
O10E S2E N3E 117.15(17)
N3E S4E C5E 102.4(2)
O11E S4E C5E 104.9(2)
O11E S4E N3E 108.96(17)
O12E S4E C5E 104.1(2)
O12E S4E N3E 115.49(19)
O12E S4E O11E 118.84(19)
F6F C1F S2F 108.1(3)
F7F C1F F6F 107.9(3)
F7F C1F S2F 111.2(3)
F8F C1F F6F 109.2(3)
F8F C1F F7F 109.4(3)
F8F C1F S2F 111.0(3)
F13F C5F F14F 108.8(3)
F13F C5F F15F 108.3(3)
F13F C5F S4F 111.2(2)
F14F C5F S4F 109.2(2)
F15F C5F F14F 108.1(3)
F15F C5F S4F 111.2(2)
S2F N3F S4F 123.83(17)
N3F S2F C1F 104.37(16)
O9F S2F C1F 104.07(17)
O9F S2F N3F 115.55(15)
O10F S2F C1F 103.81(17)
O10F S2F N3F 108.70(15)
O10F S2F O9F 118.52(16)
N3F S4F C5F 103.36(16)
O11F S4F C5F 105.46(16)
O11F S4F N3F 115.64(16)
O11F S4F O12F 119.45(17)
O12F S4F C5F 103.22(17)
O12F S4F N3F 107.67(16)
F6G C1G F7G 109.6(3)
F6G C1G F8G 108.5(3)
F6G C1G S2G 110.6(3)
F7G C1G S2G 108.4(2)
F8G C1G F7G 108.4(3)
F8G C1G S2G 111.2(3)
F13G C5G F14G 108.8(3)
F13G C5G S4G 110.2(2)
F14G C5G S4G 110.0(2)
F15G C5G F13G 108.8(3)
F15G C5G F14G 108.6(3)
F15G C5G S4G 110.4(3)
S4G N3G S2G 123.43(18)
N3G S2G C1G 103.42(16)
O9G S2G C1G 104.82(17)
O9G S2G N3G 116.15(15)
O9G S2G O10G 118.31(15)
O10G S2G C1G 103.65(17)
O10G S2G N3G 108.50(15)
N3G S4G C5G 102.12(16)
O11G S4G C5G 104.91(16)
O11G S4G N3G 116.40(15)
O12G S4G C5G 104.45(17)
O12G S4G N3G 108.01(16)
O12G S4G O11G 118.81(16)
F6H C1H S2H 110.3(2)
F7H C1H F6H 108.6(3)
F7H C1H F8H 108.8(3)
F7H C1H S2H 110.1(2)
F8H C1H F6H 108.2(3)
F8H C1H S2H 110.7(2)
F13H C5H F14H 109.0(3)
F13H C5H F15H 108.4(3)
F13H C5H S4H 111.1(3)
F14H C5H F15H 108.2(3)
F14H C5H S4H 111.0(3)
F15H C5H S4H 109.1(2)
S4H N3H S2H 125.67(18)
N3H S2H C1H 102.94(15)
O9H S2H C1H 104.01(16)
O9H S2H N3H 107.66(16)
O9H S2H O10H 118.83(16)
O10H S2H C1H 105.17(16)
O10H S2H N3H 116.23(16)
N3H S4H C5H 104.14(16)
O11H S4H C5H 103.57(16)
O11H S4H N3H 107.87(15)
O12H S4H C5H 104.16(16)
O12H S4H N3H 116.66(15)
O12H S4H O11H 118.48(14)

loop_
_geom_bond_atom_site_label_1
_geom_bond_atom_site_label_2
_geom_bond_distance
C2B C3B 1.385(5)
C2B N1B 1.378(4)
C2B N8B 1.341(4)
C3B C4B 1.380(5)
C4B C5B 1.383(5)
C5B C6B 1.383(5)
C6B N1B 1.383(4)
C6B N9B 1.351(4)
C7B N1B 1.474(4)
C2C C3C 1.390(5)
C2C N1C 1.378(4)
C2C N8C 1.339(4)
C3C C4C 1.378(5)
C4C C5C 1.382(5)
C5C C6C 1.391(5)
C6C N1C 1.375(4)
C6C N9C 1.350(4)
C7C N1C 1.471(4)
C2D C3D 1.398(5)
C2D N1D 1.376(4)
C2D N8D 1.339(5)
C3D C4D 1.376(5)
C4D C5D 1.383(5)
C5D C6D 1.382(5)
C6D N1D 1.378(4)
C6D N9D 1.344(4)
C7D N1D 1.459(4)
C2A C3A 1.390(5)
C2A N1A 1.376(4)
C2A N8A 1.346(5)
C3A C4A 1.373(6)
C4A C5A 1.382(5)
C5A C6A 1.388(5)
C6A N1A 1.370(4)
C6A N9A 1.342(5)
C7A N1A 1.474(4)
C1E F6E 1.326(5)
C1E F7E 1.321(6)
C1E F8E 1.317(5)
C1E S2E 1.829(4)
C5E F13E 1.325(6)
C5E F14E 1.317(6)
C5E F15E 1.321(5)
C5E S4E 1.828(4)
N3E S2E 1.564(3)
N3E S4E 1.572(3)
O9E S2E 1.424(3)
O10E S2E 1.426(3)
O11E S4E 1.425(3)
O12E S4E 1.419(3)
C1F F6F 1.328(5)
C1F F7F 1.317(5)
C1F F8F 1.311(5)
C1F S2F 1.838(4)
C5F F13F 1.315(4)
C5F F14F 1.326(4)
C5F F15F 1.322(4)
C5F S4F 1.836(4)
N3F S2F 1.576(3)
N3F S4F 1.589(3)
O9F S2F 1.436(3)
O10F S2F 1.432(3)
O11F S4F 1.423(3)
O12F S4F 1.427(3)
C1G F6G 1.315(5)
C1G F7G 1.328(5)
C1G F8G 1.320(5)
C1G S2G 1.833(3)
C5G F13G 1.326(4)
C5G F14G 1.327(4)
C5G F15G 1.323(4)
C5G S4G 1.842(4)
N3G S2G 1.588(3)
N3G S4G 1.585(3)
O9G S2G 1.427(2)
O10G S2G 1.431(3)
O11G S4G 1.427(3)
O12G S4G 1.426(3)
C1H F6H 1.328(4)
C1H F7H 1.319(4)
C1H F8H 1.326(4)
C1H S2H 1.839(4)
C5H F13H 1.321(4)
C5H F14H 1.324(4)
C5H F15H 1.325(5)
C5H S4H 1.836(4)
N3H S2H 1.579(3)
N3H S4H 1.576(3)
O9H S2H 1.433(3)
O10H S2H 1.434(3)
O11H S4H 1.431(2)
O12H S4H 1.430(2)
